data_1548957
loop_
_publ_author_name
'Keller, Sarah'
'Prescimone, Alessandro'
'Constable, Edwin C.'
'Housecroft, Catherine E.'

_publ_section_title
;
 Copper(i) and silver(i) complexes of
 9,9-dimethyl-4,5-bis(di-tert-butylphosphino)xanthene: photophysical
 properties and structural rigidity under pressure.
;
_journal_issue 4
_journal_name_full
'Photochemical &amp; photobiological sciences : Official journal of the European Photochemistry Association and the European Society for Photobiology'
_journal_page_first 375
_journal_page_last 385
_journal_paper_doi 10.1039/c7pp00432j
_journal_volume 17
_journal_year 2018
_chemical_absolute_configuration ad
_chemical_compound_source 'Sarah Keller'
_chemical_formula_moiety 'C31 H52 Cu1 F6 O3 P3'
_chemical_formula_sum 'C31 H52 Cu F6 O3 P3'
_chemical_formula_weight 743.21
_space_group_IT_number 44
_space_group_name_Hall 'I -2 2'
_space_group_name_H-M_alt 'I 2 m m'
_symmetry_cell_setting orthorhombic
_symmetry_space_group_name_Hall 'I -2 2'
_symmetry_space_group_name_H-M 'I 2 m m'
_atom_sites_solution_hydrogens difmap
_atom_sites_solution_primary other
_audit_creation_date 2017-10-04
_audit_creation_method CRYSTALS_ver_14.61_build_6236
_audit_update_record
;
2017-11-03 deposited with the CCDC.
2018-01-21 downloaded from the CCDC.
;
_cell_angle_alpha 90
_cell_angle_beta 90
_cell_angle_gamma 90
_cell_formula_units_Z 2
_cell_length_a 10.6543(8)
_cell_length_b 11.1834(14)
_cell_length_c 15.7615(11)
_cell_measurement_reflns_used 3602
_cell_measurement_temperature 123
_cell_measurement_theta_max 70
_cell_measurement_theta_min 12
_cell_volume 1878.0(3)
_computing_cell_refinement 'Apex2 (Bruker AXS, 2006)'
_computing_data_collection 'Apex2 (Bruker AXS, 2006)'
_computing_data_reduction 'Apex2 (Bruker AXS, 2006)'
_computing_molecular_graphics 'CAMERON (Watkin et al., 1996)'
_computing_publication_material 'CRYSTALS (Betteridge et al., 2003)'
_computing_structure_refinement 'CRYSTALS (Betteridge et al., 2003)'
_computing_structure_solution 'Superflip (Palatinus & Chapuis, 2007)'
_diffrn_ambient_temperature 123
_diffrn_measured_fraction_theta_full 0.968
_diffrn_measured_fraction_theta_max 0.959
_diffrn_measurement_device Area
_diffrn_measurement_device_type 'Bruker Kappa Apex2'
_diffrn_measurement_method '\f & \w scans'
_diffrn_radiation_monochromator graphite
_diffrn_radiation_type 'Cu K\a'
_diffrn_radiation_wavelength 1.54178
_diffrn_reflns_av_R_equivalents 0.034
_diffrn_reflns_limit_h_max 12
_diffrn_reflns_limit_h_min -12
_diffrn_reflns_limit_k_max 13
_diffrn_reflns_limit_k_min -13
_diffrn_reflns_limit_l_max 18
_diffrn_reflns_limit_l_min -18
_diffrn_reflns_number 3944
_diffrn_reflns_theta_full 68.000
_diffrn_reflns_theta_max 70.207
_diffrn_reflns_theta_min 12.269
_diffrn_standards_number 0
_exptl_absorpt_coefficient_mu 2.538
_exptl_absorpt_correction_T_max 0.88
_exptl_absorpt_correction_T_min 0.71
_exptl_absorpt_correction_type multi-scan
_exptl_absorpt_process_details 'SADABS (Siemens, 1996)'
_exptl_crystal_colour yellow
_exptl_crystal_density_diffrn 1.314
_exptl_crystal_density_method 'not measured'
_exptl_crystal_description plate
_exptl_crystal_F_000 780
_exptl_crystal_recrystallization_method
; 
 
;
_exptl_crystal_size_max 0.120
_exptl_crystal_size_mid 0.100
_exptl_crystal_size_min 0.050
_refine_diff_density_max 1.69
_refine_diff_density_min -3.78
_refine_ls_abs_structure_details 'Flack (1983), 716 Friedel-pairs'
_refine_ls_abs_structure_Flack 0.13(13)
_refine_ls_extinction_method None
_refine_ls_goodness_of_fit_ref 1.1082
_refine_ls_hydrogen_treatment constr
_refine_ls_matrix_type full
_refine_ls_number_parameters 126
_refine_ls_number_reflns 1698
_refine_ls_number_restraints 190
_refine_ls_R_factor_all 0.1505
_refine_ls_R_factor_gt 0.1497
_refine_ls_shift/su_max 0.0016338
_refine_ls_shift/su_mean 0.0000268
_refine_ls_structure_factor_coef F
_refine_ls_weighting_details
;
 Method, part 1, Chebychev polynomial, (Watkin, 1994, Prince, 1982) 
 [weight] = 1.0/[A~0~*T~0~(x)+A~1~*T~1~(x) ... +A~n-1~]*T~n-1~(x)] 
 where A~i~ are the Chebychev coefficients listed below and x= Fcalc/Fmax 
 Method = Robust Weighting (Prince, 1982) 
 W = [weight] * [1-(deltaF/6*sigmaF)^2^]^2^ 
 A~i~ are: 
 1.40 1.61 0.770 0.163 0.284E-01 
;
_refine_ls_weighting_scheme calc
_refine_ls_wR_factor_all 0.1639
_refine_ls_wR_factor_gt 0.1635
_refine_ls_wR_factor_ref 0.1635
_reflns_limit_h_max 12
_reflns_limit_h_min -12
_reflns_limit_k_max 13
_reflns_limit_k_min 0
_reflns_limit_l_max 18
_reflns_limit_l_min 0
_reflns_number_gt 1698
_reflns_number_total 1711
_reflns_threshold_expression I>2.0\s(I)
_oxford_diffrn_Wilson_B_factor 0.00
_oxford_diffrn_Wilson_scale 0.00
_oxford_refine_ls_r_factor_ref 0.1497
_oxford_refine_ls_scale 0.1599(19)
_oxford_reflns_number_all 1705
_oxford_reflns_threshold_expression_ref I>2.0\s(I)
_oxford_structure_analysis_title 'alex in I222'
_cod_data_source_file c7pp00432j2.cif
_cod_data_source_block SK168_123K
_cod_depositor_comments
;
The following automatic conversions were performed:

'_atom_sites_solution_primary' value 'Other' changed to 'other'
according to
/home/data/users/saulius/crontab/automatic-downloads/rss-feeds/RSC/lib/dictionaries/cif_core.dic
dictionary named 'cif_core.dic' version 2.4.2 from 2011-04-26.

Automatic conversion script
Id: cif_fix_values 4973 2017-02-22 13:04:09Z antanas 

 Adding full bibliography for 1548955--1548966.cif.
;
_cod_original_sg_symbol_H-M 'I 2 m m '
_cod_original_formula_sum 'C31 H52 Cu1 F6 O3 P3'
_cod_database_code 1548957

loop_
_symmetry_equiv_pos_as_xyz
x,y,z
x+1/2,y+1/2,z+1/2
x,y,-z
x+1/2,y+1/2,-z+1/2
x,-y,-z
x+1/2,-y+1/2,-z+1/2
x,-y,z
x+1/2,-y+1/2,z+1/2

loop_
_atom_site_label
_atom_site_type_symbol
_atom_site_fract_x
_atom_site_fract_y
_atom_site_fract_z
_atom_site_U_iso_or_equiv
_atom_site_occupancy
_atom_site_adp_type
_atom_site_refinement_flags_posn
_atom_site_refinement_flags_adp
C9 C 0.598(2) 0.5000 0.5000 0.066(3) 1.0000 Uiso DS U
C3 C 0.5169(18) 0.3922(7) 0.500000(7) 0.071(3) 1.0000 Uiso DS U
P2 P 1.3292(5) 0.0000 0.5000 0.0464 1.0000 Uani DS TU
Cu1 Cu 1.0914(3) 0.5000 0.5000 0.0274 1.0000 Uani S TU
P1 P 1.0627(3) 0.5000 0.36124(17) 0.0252 1.0000 Uani S TU
C4 C 0.8875(11) 0.5000 0.3521(7) 0.0256 1.0000 Uani S TU
C5 C 0.8299(12) 0.500000(7) 0.2727(7) 0.0286 1.0000 Uani S TU
C6 C 0.6975(12) 0.500000(7) 0.2670(9) 0.0328 1.0000 Uani S TU
C7 C 0.6298(12) 0.500000(7) 0.3389(10) 0.0374 1.0000 Uani S TU
C8 C 0.8164(13) 0.5000 0.4227(9) 0.0446 1.0000 Uani S TU
O1 O 0.8799(13) 0.5000 0.5000 0.0727 1.0000 Uani S TU
C10 C 1.1161(9) 0.3574(8) 0.3107(5) 0.0344 1.0000 Uani . U
C11 C 1.0936(17) 0.3452(10) 0.2156(6) 0.0616 1.0000 Uani . U
C12 C 1.0434(19) 0.2560(11) 0.3574(10) 0.0778 1.0000 Uani . U
C13 C 1.2590(13) 0.3457(15) 0.3275(12) 0.0767 1.0000 Uani . U
C1 C 0.6829(15) 0.5000 0.4236(12) 0.0614 1.0000 Uani DS TU
F1 F 1.4327(15) 0.0000 0.5613(10) 0.1003 1.0000 Uani DS TU
F2 F 1.2216(15) 0.0000 0.4360(10) 0.0981 1.0000 Uani DS TU
F5 F 1.3320(14) 0.1328(14) 0.5000 0.0962 1.0000 Uani DS TU
O2 O 0.2483(13) 0.7113(13) 1.000000(10) 0.0675 1.0000 Uani S T
H51 H 0.8796 0.5000 0.2226 0.0337 1.0000 Uiso RS .
H61 H 0.6572 0.5000 0.2132 0.0393 1.0000 Uiso RS .
H71 H 0.5409 0.5000 0.3337 0.0451 1.0000 Uiso RS .
H111 H 1.1241 0.2701 0.1964 0.0729 1.0000 Uiso R .
H112 H 1.1352 0.4077 0.1860 0.0729 1.0000 Uiso R .
H113 H 1.0059 0.3501 0.2054 0.0729 1.0000 Uiso R .
H121 H 1.0670 0.1809 0.3342 0.0908 1.0000 Uiso R .
H122 H 1.0633 0.2576 0.4162 0.0908 1.0000 Uiso R .
H123 H 0.9557 0.2674 0.3503 0.0908 1.0000 Uiso R .
H131 H 1.2892 0.2739 0.3026 0.0913 1.0000 Uiso R .
H132 H 1.3014 0.4122 0.3032 0.0913 1.0000 Uiso R .
H133 H 1.2738 0.3440 0.3869 0.0913 1.0000 Uiso R .
H31 H 0.4639 0.3932 0.5485 0.0869 1.0000 Uiso R .
H32 H 0.5683 0.3228 0.5000 0.0869 1.0000 Uiso RS .
H2 H 0.2980 0.6705 0.9641 0.0788 1.0000 Uiso R .

loop_
_atom_site_aniso_label
_atom_site_aniso_U_11
_atom_site_aniso_U_22
_atom_site_aniso_U_33
_atom_site_aniso_U_23
_atom_site_aniso_U_13
_atom_site_aniso_U_12
P2 0.045(3) 0.077(3) 0.0175(18) 0.0000 0.0000 0.0000
Cu1 0.0192(12) 0.0425(13) 0.0205(10) 0.0000 0.0000 0.0000
P1 0.0214(13) 0.0334(12) 0.0208(11) 0.0000 -0.0003(8) 0.0000
C4 0.026(2) 0.021(4) 0.030(3) 0.0000 -0.013(2) 0.0000
C5 0.033(4) 0.028(5) 0.025(4) 0.0000 -0.010(3) 0.0000
C6 0.033(4) 0.022(5) 0.043(4) 0.0000 -0.017(3) 0.0000
C7 0.021(4) 0.040(6) 0.052(4) 0.0000 -0.013(3) 0.0000
C8 0.029(3) 0.073(9) 0.032(4) 0.0000 -0.012(2) 0.0000
O1 0.019(2) 0.174(17) 0.025(4) 0.0000 0.0000 0.0000
C10 0.043(4) 0.036(3) 0.024(3) -0.001(2) -0.002(3) 0.009(3)
C11 0.106(9) 0.052(5) 0.027(3) -0.014(3) -0.011(5) 0.013(7)
C12 0.111(10) 0.037(4) 0.086(8) 0.012(5) 0.061(9) 0.021(6)
C13 0.048(4) 0.080(8) 0.102(11) -0.051(8) -0.017(5) 0.032(5)
C1 0.029(3) 0.101(10) 0.054(4) 0.0000 -0.020(2) 0.0000
F1 0.088(7) 0.108(5) 0.105(11) 0.0000 -0.059(6) 0.0000
F2 0.092(7) 0.104(5) 0.098(11) 0.0000 -0.058(6) 0.0000
F5 0.104(9) 0.082(3) 0.103(10) 0.0000 0.0000 -0.004(3)
O2 0.058(7) 0.063(8) 0.082(9) 0.0000 0.0000 -0.011(6)

loop_
_atom_type_symbol
_atom_type_scat_dispersion_real
_atom_type_scat_dispersion_imag
_atom_type_scat_Cromer_Mann_a1
_atom_type_scat_Cromer_Mann_b1
_atom_type_scat_Cromer_Mann_a2
_atom_type_scat_Cromer_Mann_b2
_atom_type_scat_Cromer_Mann_a3
_atom_type_scat_Cromer_Mann_b3
_atom_type_scat_Cromer_Mann_a4
_atom_type_scat_Cromer_Mann_b4
_atom_type_scat_Cromer_Mann_c
_atom_type_scat_source
C 0.0181 0.0091 2.3100 20.8439 1.0200 10.2075 1.5886 0.5687 0.8650 51.6512 0.2156 'International Tables Vol C 4.2.6.8 and 6.1.1.4'
H 0.0000 0.0000 0.4930 10.5109 0.3229 26.1257 0.1402 3.1424 0.0408 57.7998 0.0030 'International Tables Vol C 4.2.6.8 and 6.1.1.4'
N 0.0311 0.0180 12.2126 0.0057 3.1322 9.8933 2.0125 28.9975 1.1663 0.5826 -11.5290 'International Tables Vol C 4.2.6.8 and 6.1.1.4'
O 0.0492 0.0322 3.0485 13.2771 2.2868 5.7011 1.5463 0.3239 0.8670 32.9089 0.2508 'International Tables Vol C 4.2.6.8 and 6.1.1.4'
F 0.0727 0.0534 3.5392 10.2825 2.6412 4.2944 1.5170 0.2615 1.0243 26.1476 0.2776 'International Tables Vol C 4.2.6.8 and 6.1.1.4'
P 0.2955 0.4335 6.4345 1.9067 4.1791 27.1570 1.7800 0.5260 1.4908 68.1645 1.1149 'International Tables Vol C 4.2.6.8 and 6.1.1.4'
Cu -1.9646 0.5888 13.3380 3.5828 7.1676 0.2470 5.6158 11.3966 1.6735 64.8126 1.1910 'International Tables Vol C 4.2.6.8 and 6.1.1.4'
Br -0.6763 1.2805 17.1789 2.1723 5.2358 16.5796 5.6377 0.2609 3.9851 41.4328 2.9557 'International Tables Vol C 4.2.6.8 and 6.1.1.4'

loop_
_geom_angle_atom_site_label_1
_geom_angle_site_symmetry_1
_geom_angle_atom_site_label_2
_geom_angle_atom_site_label_3
_geom_angle_site_symmetry_3
_geom_angle
_geom_angle_publ_flag
C1 5_566 C9 C3 7_565 110.5(4) yes
C1 5_566 C9 C3 . 110.5(4) yes
C3 7_565 C9 C3 . 109.0(10) yes
C1 5_566 C9 C1 . 105.9(17) yes
C3 7_565 C9 C1 . 110.5(4) yes
C3 . C9 C1 . 110.5(4) yes
C9 . C3 H31 3_556 109.5 no
C9 . C3 H31 . 109.5 no
H31 3_556 C3 H31 . 107.1 no
C9 . C3 H32 . 109.3 no
H31 3_556 C3 H32 . 110.6 no
H31 . C3 H32 . 110.6 no
F2 5_556 P2 F5 5_556 90.9(5) yes
F2 5_556 P2 F1 3_556 179.9(9) yes
F5 5_556 P2 F1 3_556 89.1(5) yes
F2 5_556 P2 F1 . 97.5(12) yes
F5 5_556 P2 F1 . 89.1(5) yes
F1 3_556 P2 F1 . 82.4(15) yes
F2 5_556 P2 F2 . 82.6(14) yes
F5 5_556 P2 F2 . 90.9(5) yes
F1 3_556 P2 F2 . 97.5(12) yes
F1 . P2 F2 . 179.9(9) yes
F2 5_556 P2 F5 . 90.9(5) yes
F5 5_556 P2 F5 . 177.7(13) yes
F1 3_556 P2 F5 . 89.1(5) yes
F1 . P2 F5 . 89.1(5) yes
F2 . P2 F5 . 90.9(5) yes
P1 3_556 Cu1 P1 . 164.07(16) yes
P1 3_556 Cu1 O1 . 82.03(8) yes
P1 . Cu1 O1 . 82.03(8) yes
C10 7_565 P1 Cu1 . 112.3(3) yes
C10 7_565 P1 C4 . 105.7(4) yes
Cu1 . P1 C4 . 102.4(4) yes
C10 7_565 P1 C10 . 116.9(6) yes
Cu1 . P1 C10 . 112.3(3) yes
C4 . P1 C10 . 105.7(4) yes
P1 . C4 C5 . 120.5(10) yes
P1 . C4 C8 . 119.9(9) yes
C5 . C4 C8 . 119.7(12) yes
C4 . C5 C6 . 119.8(12) yes
C4 . C5 H51 . 120.1 no
C6 . C5 H51 . 120.1 no
C5 . C6 C7 . 118.8(11) yes
C5 . C6 H61 . 120.5 no
C7 . C6 H61 . 120.6 no
C6 . C7 C1 . 124.6(12) yes
C6 . C7 H71 . 117.6 no
C1 . C7 H71 . 117.9 no
C4 . C8 O1 . 116.7(13) yes
C4 . C8 C1 . 124.8(13) yes
O1 . C8 C1 . 118.5(14) yes
Cu1 . O1 C8 . 119.1(8) yes
Cu1 . O1 C8 3_556 119.1(8) yes
C8 . O1 C8 3_556 121.8(17) yes
P1 . C10 C11 . 116.5(7) yes
P1 . C10 C12 . 105.5(7) yes
C11 . C10 C12 . 108.8(11) yes
P1 . C10 C13 . 107.3(7) yes
C11 . C10 C13 . 108.3(12) yes
C12 . C10 C13 . 110.3(13) yes
C10 . C11 H111 . 109.8 no
C10 . C11 H112 . 110.1 no
H111 . C11 H112 . 109.5 no
C10 . C11 H113 . 108.5 no
H111 . C11 H113 . 109.5 no
H112 . C11 H113 . 109.5 no
C10 . C12 H121 . 109.2 no
C10 . C12 H122 . 109.6 no
H121 . C12 H122 . 109.5 no
C10 . C12 H123 . 109.6 no
H121 . C12 H123 . 109.5 no
H122 . C12 H123 . 109.5 no
C10 . C13 H131 . 109.5 no
C10 . C13 H132 . 109.4 no
H131 . C13 H132 . 109.5 no
C10 . C13 H133 . 109.5 no
H131 . C13 H133 . 109.5 no
H132 . C13 H133 . 109.5 no
C9 . C1 C7 . 120.0(13) yes
C9 . C1 C8 . 127.6(14) yes
C7 . C1 C8 . 112.4(16) yes
H2 3_557 O2 H2 . 77.9 no

loop_
_geom_bond_atom_site_label_1
_geom_bond_atom_site_label_2
_geom_bond_site_symmetry_2
_geom_bond_distance
_geom_bond_publ_flag
C9 C1 5_566 1.51(2) yes
C9 C3 7_565 1.481(5) yes
C9 C3 . 1.481(5) yes
C9 C1 . 1.51(2) yes
C3 H31 3_556 0.950 no
C3 H31 . 0.950 no
C3 H32 . 0.950 no
P2 F2 5_556 1.527(13) yes
P2 F5 5_556 1.485(15) yes
P2 F1 3_556 1.466(12) yes
P2 F1 . 1.466(12) yes
P2 F2 . 1.527(13) yes
P2 F5 . 1.485(15) yes
Cu1 P1 3_556 2.208(3) yes
Cu1 P1 . 2.208(3) yes
Cu1 O1 . 2.253(14) yes
P1 C10 7_565 1.871(9) yes
P1 C4 . 1.873(12) yes
P1 C10 . 1.871(9) yes
C4 C5 . 1.394(15) yes
C4 C8 . 1.35(2) yes
C5 C6 . 1.414(18) yes
C5 H51 . 0.950 no
C6 C7 . 1.34(2) yes
C6 H61 . 0.950 no
C7 C1 . 1.45(2) yes
C7 H71 . 0.950 no
C8 O1 . 1.394(14) yes
C8 C1 . 1.42(2) yes
C10 C11 . 1.524(12) yes
C10 C12 . 1.558(16) yes
C10 C13 . 1.550(15) yes
C11 H111 . 0.950 no
C11 H112 . 0.950 no
C11 H113 . 0.950 no
C12 H121 . 0.950 no
C12 H122 . 0.950 no
C12 H123 . 0.950 no
C13 H131 . 0.950 no
C13 H132 . 0.950 no
C13 H133 . 0.950 no
O2 H2 3_557 0.900 no
O2 H2 . 0.900 no

loop_
_geom_hbond_atom_site_label_D
_geom_hbond_atom_site_label_H
_geom_hbond_atom_site_label_A
_geom_hbond_site_symmetry_A
_geom_hbond_angle_DHA
_geom_hbond_distance_DH
_geom_hbond_distance_HA
_geom_hbond_distance_DA
_geom_hbond_publ_flag
C3 H32 O2 2_544 158 0.95 2.29 3.189(15) yes
